data_7207377
loop_
_publ_author_name
'D'Vries, Richard F.'
'Iglesias, Marta'
'Snejko, Natalia'
'Alvarez-Garcia, Susana'
'Guti\'errez-Puebla, Enrique'
'Monge, M. Angeles'

_publ_section_title
;
 Mixed lanthanide succinate--sulfate 3D MOFs: catalysts in nitroaromatic
 reduction reactions and emitting materials
;
_journal_issue 3
_journal_name_full 'Journal of Materials Chemistry'
_journal_page_first 1191
_journal_paper_doi 10.1039/c1jm14677g
_journal_volume 22
_journal_year 2012
_chemical_formula_moiety 'C8 H12 Nd2 O14 S'
_chemical_formula_sum 'C8 H12 Nd2 O14 S'
_chemical_formula_weight 652.73
_chemical_name_systematic
;
?
;
_space_group_IT_number 14
_symmetry_cell_setting monoclinic
_symmetry_space_group_name_Hall '-P 2yn'
_symmetry_space_group_name_H-M 'P 1 21/n 1'
_atom_sites_solution_hydrogens geom
_atom_sites_solution_primary direct
_atom_sites_solution_secondary difmap
_audit_creation_method SHELXL-97
_cell_angle_alpha 90.00
_cell_angle_beta 110.205(2)
_cell_angle_gamma 90.00
_cell_formula_units_Z 4
_cell_length_a 12.7225(19)
_cell_length_b 9.5748(14)
_cell_length_c 12.897(2)
_cell_measurement_reflns_used 4737
_cell_measurement_temperature 571(2)
_cell_measurement_theta_max 28.86
_cell_measurement_theta_min 2.71
_cell_volume 1474.4(4)
_computing_cell_refinement 'Bruker SMART'
_computing_data_collection 'Bruker SMART'
_computing_data_reduction 'Bruker SAINT'
_computing_molecular_graphics 'Bruker SHELXTL'
_computing_publication_material 'Bruker SHELXTL'
_computing_structure_refinement 'SHELXL-97 (Sheldrick, 1997)'
_computing_structure_solution 'SHELXS-97 (Sheldrick, 1990)'
_diffrn_ambient_temperature 571(2)
_diffrn_measured_fraction_theta_full 0.992
_diffrn_measured_fraction_theta_max 0.992
_diffrn_measurement_device_type 'CCD area detector'
_diffrn_measurement_method 'phi and omega scans'
_diffrn_radiation_monochromator graphite
_diffrn_radiation_source 'fine-focus sealed tube'
_diffrn_radiation_type MoK\a
_diffrn_radiation_wavelength 0.71073
_diffrn_reflns_av_R_equivalents 0.0491
_diffrn_reflns_av_sigmaI/netI 0.0466
_diffrn_reflns_limit_h_max 15
_diffrn_reflns_limit_h_min -15
_diffrn_reflns_limit_k_max 11
_diffrn_reflns_limit_k_min -11
_diffrn_reflns_limit_l_max 16
_diffrn_reflns_limit_l_min -15
_diffrn_reflns_number 11438
_diffrn_reflns_theta_full 26.37
_diffrn_reflns_theta_max 26.37
_diffrn_reflns_theta_min 1.94
_exptl_absorpt_coefficient_mu 7.186
_exptl_absorpt_correction_T_max 0.7381
_exptl_absorpt_correction_T_min 0.5640
_exptl_absorpt_correction_type multi-scan
_exptl_absorpt_process_details SADABS
_exptl_crystal_colour violet
_exptl_crystal_density_diffrn 2.941
_exptl_crystal_density_method 'not measured'
_exptl_crystal_description prism
_exptl_crystal_F_000 1232
_exptl_crystal_size_max 0.12
_exptl_crystal_size_mid 0.07
_exptl_crystal_size_min 0.06
_refine_diff_density_max 5.802
_refine_diff_density_min -2.565
_refine_diff_density_rms 0.432
_refine_ls_extinction_method none
_refine_ls_goodness_of_fit_ref 1.314
_refine_ls_hydrogen_treatment constr
_refine_ls_matrix_type full
_refine_ls_number_parameters 208
_refine_ls_number_reflns 2977
_refine_ls_number_restraints 0
_refine_ls_restrained_S_all 1.314
_refine_ls_R_factor_all 0.0836
_refine_ls_R_factor_gt 0.0696
_refine_ls_shift/su_max 0.000
_refine_ls_shift/su_mean 0.000
_refine_ls_structure_factor_coef Fsqd
_refine_ls_weighting_details 'calc w=1/[\s^2^(Fo^2^)+(0.0001P)^2^+197.6336P] where P=(Fo^2^+2Fc^2^)/3'
_refine_ls_weighting_scheme calc
_refine_ls_wR_factor_gt 0.1961
_refine_ls_wR_factor_ref 0.2002
_reflns_number_gt 2475
_reflns_number_total 2977
_reflns_threshold_expression >2sigma(I)
_cod_data_source_file c1jm14677g.txt
_cod_data_source_block data2t_3
_cod_depositor_comments
;
The following automatic conversions were performed:

'_symmetry_cell_setting' value 'Monoclinic' changed to 'monoclinic'
according to /home/saulius/struct/CIF-dictionaries/cif_core.dic
dictionary named 'cif_core.dic' version 2.4.1 from 2010-06-29.

Automatic conversion script
Id: cif_fix_values 1715 2011-07-08 13:25:40Z adriana 
;
_cod_original_sg_symbol_H-M P2(1)/n
_cod_database_code 7207377

loop_
_symmetry_equiv_pos_as_xyz
'x, y, z'
'-x+1/2, y+1/2, -z+1/2'
'-x, -y, -z'
'x-1/2, -y-1/2, z-1/2'

loop_
_atom_site_label
_atom_site_type_symbol
_atom_site_fract_x
_atom_site_fract_y
_atom_site_fract_z
_atom_site_U_iso_or_equiv
_atom_site_adp_type
_atom_site_occupancy
_atom_site_symmetry_multiplicity
_atom_site_calc_flag
_atom_site_refinement_flags
C3 C 0.0528(19) 0.733(2) 0.7395(17) 0.017(3) Uani 1 1 d .
H3A H 0.1290 0.7598 0.7821 0.020 Uiso 1 1 calc R
H3B H 0.0484 0.6316 0.7416 0.020 Uiso 1 1 calc R
O12 O -0.2025(12) 0.8984(16) 0.4368(12) 0.013(3) Uani 1 1 d .
Nd1 Nd -0.04081(9) 0.84165(11) 0.38456(8) 0.0091(3) Uani 1 1 d .
Nd2 Nd 0.05133(9) 0.63321(11) 0.13101(8) 0.0090(3) Uani 1 1 d .
S1 S 0.2491(4) 1.0032(5) 0.5023(4) 0.0107(10) Uani 1 1 d .
O14 O 0.1628(13) 0.9001(16) 0.4398(12) 0.018(2) Uani 1 1 d .
O2 O 0.0599(13) 0.6377(16) 0.3347(13) 0.018(3) Uani 1 1 d .
C7 C -0.1411(17) 0.897(2) 0.1427(16) 0.013(3) Uani 1 1 d .
O6 O -0.0454(13) 0.8290(17) 0.1863(12) 0.019(3) Uani 1 1 d .
C5 C -0.0032(16) 0.741(2) -0.0935(16) 0.012(4) Uani 1 1 d .
O1 O 0.1697(13) 0.4920(18) 0.2923(12) 0.022(4) Uani 1 1 d .
O5 O -0.1808(14) 0.9515(18) 0.2084(12) 0.023(4) Uani 1 1 d .
C1 C 0.1373(17) 0.547(2) 0.3660(16) 0.013(3) Uani 1 1 d .
O11 O -0.1553(13) 0.5744(16) 0.0822(12) 0.018(2) Uani 1 1 d .
O7 O 0.0439(15) 0.8170(17) -0.0084(13) 0.024(4) Uani 1 1 d .
O9 O 0.2125(13) 0.5806(16) 0.0788(12) 0.018(3) Uani 1 1 d .
C4 C -0.0267(19) 0.796(2) -0.2079(17) 0.017(3) Uani 1 1 d .
H4A H -0.0188 0.8965 -0.2054 0.020 Uiso 1 1 calc R
H4B H -0.1033 0.7736 -0.2529 0.020 Uiso 1 1 calc R
C6 C -0.1903(18) 0.908(2) 0.0224(17) 0.018(5) Uani 1 1 d .
H6A H -0.2009 0.8144 -0.0092 0.022 Uiso 1 1 calc R
H6B H -0.1387 0.9567 -0.0052 0.022 Uiso 1 1 calc R
O4 O 0.0242(13) 0.9076(15) 0.5945(11) 0.014(3) Uani 1 1 d .
C2 C 0.197(2) 0.515(2) 0.4843(17) 0.019(5) Uani 1 1 d .
H2A H 0.2087 0.4156 0.4944 0.023 Uiso 1 1 calc R
H2B H 0.1519 0.5458 0.5277 0.023 Uiso 1 1 calc R
C8 C 0.0256(18) 0.779(2) 0.6218(17) 0.015(4) Uani 1 1 d .
O3 O -0.0010(15) 0.6889(17) 0.5450(12) 0.023(4) Uani 1 1 d .
O13 O -0.1760(15) 0.6553(18) 0.2884(14) 0.026(4) Uani 1 1 d .
H13A H -0.2021 0.6114 0.3458 0.031 Uiso 1 1 d .
H13B H -0.1797 0.6415 0.2105 0.031 Uiso 1 1 d .
O8 O 0.0257(13) 0.3870(15) 0.0777(11) 0.014(3) Uani 1 1 d .
O10 O 0.1920(14) 0.8029(18) 0.2392(14) 0.025(4) Uani 1 1 d .
H10A H 0.2455 0.8606 0.2162 0.030 Uiso 1 1 d .
H10B H 0.2120 0.8177 0.3227 0.030 Uiso 1 1 d .

loop_
_atom_site_aniso_label
_atom_site_aniso_U_11
_atom_site_aniso_U_22
_atom_site_aniso_U_33
_atom_site_aniso_U_23
_atom_site_aniso_U_13
_atom_site_aniso_U_12
C3 0.022(8) 0.019(8) 0.012(7) 0.009(6) 0.009(6) 0.003(7)
O12 0.011(7) 0.017(8) 0.014(7) -0.005(6) 0.007(6) 0.000(6)
Nd1 0.0102(5) 0.0102(5) 0.0066(5) -0.0007(4) 0.0027(4) 0.0012(4)
Nd2 0.0101(5) 0.0101(5) 0.0065(5) -0.0007(4) 0.0024(4) 0.0002(4)
S1 0.011(2) 0.012(2) 0.011(2) -0.0001(18) 0.0048(19) 0.0008(19)
O14 0.016(5) 0.020(6) 0.012(5) -0.009(4) -0.001(4) -0.006(4)
O2 0.024(8) 0.013(7) 0.027(8) -0.006(6) 0.022(7) -0.001(7)
C7 0.016(7) 0.008(7) 0.011(7) 0.000(5) 0.001(6) -0.005(6)
O6 0.016(8) 0.019(8) 0.019(8) 0.002(6) 0.004(6) 0.005(6)
C5 0.007(9) 0.021(11) 0.010(9) 0.001(8) 0.006(8) 0.004(8)
O1 0.021(8) 0.027(9) 0.013(7) 0.004(6) 0.000(6) 0.016(7)
O5 0.027(9) 0.034(10) 0.008(7) -0.003(7) 0.007(6) 0.017(8)
C1 0.016(7) 0.008(7) 0.011(7) 0.000(5) 0.001(6) -0.005(6)
O11 0.016(5) 0.020(6) 0.012(5) -0.009(4) -0.001(4) -0.006(4)
O7 0.043(10) 0.015(8) 0.015(8) -0.006(6) 0.012(7) -0.010(8)
O9 0.018(8) 0.020(8) 0.013(7) -0.004(6) 0.003(6) 0.000(6)
C4 0.022(8) 0.019(8) 0.012(7) 0.009(6) 0.009(6) 0.003(7)
C6 0.012(10) 0.019(11) 0.016(10) 0.002(8) -0.005(8) 0.006(9)
O4 0.020(8) 0.009(7) 0.009(7) 0.000(5) 0.000(6) -0.006(6)
C2 0.027(12) 0.021(12) 0.013(10) 0.000(9) 0.013(9) -0.003(10)
C8 0.017(11) 0.016(10) 0.009(10) 0.006(8) 0.000(8) 0.002(8)
O3 0.039(10) 0.017(8) 0.011(7) -0.001(6) 0.006(7) -0.004(7)
O13 0.035(10) 0.019(9) 0.033(9) -0.007(7) 0.024(8) -0.015(8)
O8 0.024(8) 0.010(7) 0.007(6) 0.000(5) 0.006(6) -0.001(6)
O10 0.029(9) 0.024(9) 0.025(9) -0.010(7) 0.014(7) -0.017(8)

loop_
_atom_type_symbol
_atom_type_description
_atom_type_scat_dispersion_real
_atom_type_scat_dispersion_imag
_atom_type_scat_source
C C 0.0033 0.0016 'International Tables Vol C Tables 4.2.6.8 and 6.1.1.4'
H H 0.0000 0.0000 'International Tables Vol C Tables 4.2.6.8 and 6.1.1.4'
O O 0.0106 0.0060 'International Tables Vol C Tables 4.2.6.8 and 6.1.1.4'
S S 0.1246 0.1234 'International Tables Vol C Tables 4.2.6.8 and 6.1.1.4'
Nd Nd -0.1943 3.0179 'International Tables Vol C Tables 4.2.6.8 and 6.1.1.4'

loop_
_geom_angle_atom_site_label_1
_geom_angle_atom_site_label_2
_geom_angle_atom_site_label_3
_geom_angle
_geom_angle_site_symmetry_1
_geom_angle_site_symmetry_3
C8 C3 C4 112.0(18) . 1_556
S1 O12 Nd1 145.3(9) 3_576 .
O4 Nd1 O12 78.3(5) 3_576 .
O4 Nd1 O3 121.1(5) 3_576 .
O12 Nd1 O3 81.2(5) . .
O4 Nd1 O13 141.8(6) 3_576 .
O12 Nd1 O13 78.1(5) . .
O3 Nd1 O13 84.2(6) . .
O4 Nd1 O14 72.8(5) 3_576 .
O12 Nd1 O14 139.6(5) . .
O3 Nd1 O14 90.1(6) . .
O13 Nd1 O14 140.4(5) . .
O4 Nd1 O2 139.5(5) 3_576 .
O12 Nd1 O2 142.2(5) . .
O3 Nd1 O2 77.2(5) . .
O13 Nd1 O2 69.2(5) . .
O14 Nd1 O2 71.4(5) . .
O4 Nd1 O6 97.5(5) 3_576 .
O12 Nd1 O6 124.1(5) . .
O3 Nd1 O6 138.7(5) . .
O13 Nd1 O6 72.1(5) . .
O14 Nd1 O6 87.7(5) . .
O2 Nd1 O6 63.0(5) . .
O4 Nd1 O5 72.5(5) 3_576 .
O12 Nd1 O5 76.1(5) . .
O3 Nd1 O5 150.5(6) . .
O13 Nd1 O5 72.9(6) . .
O14 Nd1 O5 119.5(5) . .
O2 Nd1 O5 110.3(5) . .
O6 Nd1 O5 50.5(5) . .
O4 Nd1 O4 70.2(5) 3_576 .
O12 Nd1 O4 69.9(5) . .
O3 Nd1 O4 50.9(5) . .
O13 Nd1 O4 127.2(5) . .
O14 Nd1 O4 74.1(5) . .
O2 Nd1 O4 116.1(5) . .
O6 Nd1 O4 160.2(5) . .
O5 Nd1 O4 133.4(5) . .
O4 Nd1 C8 95.9(5) 3_576 .
O12 Nd1 C8 74.0(5) . .
O3 Nd1 C8 25.2(6) . .
O13 Nd1 C8 105.9(6) . .
O14 Nd1 C8 81.5(6) . .
O2 Nd1 C8 96.8(6) . .
O6 Nd1 C8 159.4(6) . .
O5 Nd1 C8 149.6(6) . .
O4 Nd1 C8 25.7(5) . .
O4 Nd1 C7 86.0(5) 3_576 .
O12 Nd1 C7 98.8(5) . .
O3 Nd1 C7 151.9(5) . .
O13 Nd1 C7 68.5(5) . .
O14 Nd1 C7 106.6(5) . .
O2 Nd1 C7 86.7(5) . .
O6 Nd1 C7 26.2(5) . .
O5 Nd1 C7 24.5(5) . .
O4 Nd1 C7 155.0(5) . .
C8 Nd1 C7 171.9(6) . .
O9 Nd2 O8 76.4(5) . .
O9 Nd2 O10 77.0(5) . .
O8 Nd2 O10 142.7(6) . .
O9 Nd2 O6 142.1(5) . .
O8 Nd2 O6 141.1(5) . .
O10 Nd2 O6 71.0(6) . .
O9 Nd2 O7 76.8(6) . .
O8 Nd2 O7 120.6(5) . .
O10 Nd2 O7 77.4(5) . .
O6 Nd2 O7 77.0(5) . .
O9 Nd2 O1 78.1(5) . .
O8 Nd2 O1 72.3(5) . .
O10 Nd2 O1 77.0(6) . .
O6 Nd2 O1 112.7(5) . .
O7 Nd2 O1 147.4(6) . .
O9 Nd2 O8 75.1(5) . 3_565
O8 Nd2 O8 70.3(5) . 3_565
O10 Nd2 O8 126.2(5) . 3_565
O6 Nd2 O8 108.4(5) . 3_565
O7 Nd2 O8 52.0(5) . 3_565
O1 Nd2 O8 138.0(5) . 3_565
O9 Nd2 O11 141.8(5) . .
O8 Nd2 O11 72.0(5) . .
O10 Nd2 O11 140.6(5) . .
O6 Nd2 O11 70.5(5) . .
O7 Nd2 O11 101.5(6) . .
O1 Nd2 O11 111.1(5) . .
O8 Nd2 O11 74.5(5) 3_565 .
O9 Nd2 O2 122.8(5) . .
O8 Nd2 O2 104.8(5) . .
O10 Nd2 O2 69.3(5) . .
O6 Nd2 O2 63.1(5) . .
O7 Nd2 O2 134.2(5) . .
O1 Nd2 O2 50.5(5) . .
O8 Nd2 O2 160.7(5) 3_565 .
O11 Nd2 O2 86.1(5) . .
O9 Nd2 C5 74.5(5) . .
O8 Nd2 C5 95.7(5) . .
O10 Nd2 C5 101.8(6) . .
O6 Nd2 C5 92.6(5) . .
O7 Nd2 C5 25.8(6) . .
O1 Nd2 C5 152.1(5) . .
O8 Nd2 C5 26.2(5) 3_565 .
O11 Nd2 C5 87.8(5) . .
O2 Nd2 C5 155.6(5) . .
O9 Nd2 C1 100.2(5) . .
O8 Nd2 C1 89.2(5) . .
O10 Nd2 C1 70.4(6) . .
O6 Nd2 C1 87.7(5) . .
O7 Nd2 C1 147.4(5) . .
O1 Nd2 C1 25.2(6) . .
O8 Nd2 C1 159.5(5) 3_565 .
O11 Nd2 C1 100.2(5) . .
O2 Nd2 C1 25.3(5) . .
C5 Nd2 C1 171.7(6) . .
O9 Nd2 Nd2 72.5(3) . 3_565
O8 Nd2 Nd2 35.9(3) . 3_565
O10 Nd2 Nd2 147.7(4) . 3_565
O6 Nd2 Nd2 131.6(3) . 3_565
O7 Nd2 Nd2 85.5(3) . 3_565
O1 Nd2 Nd2 106.2(4) . 3_565
O8 Nd2 Nd2 34.4(3) 3_565 3_565
O11 Nd2 Nd2 69.4(3) . 3_565
O2 Nd2 Nd2 137.8(3) . 3_565
C5 Nd2 Nd2 60.1(4) . 3_565
C1 Nd2 Nd2 125.0(4) . 3_565
O12 S1 O14 110.8(9) 3_576 .
O12 S1 O11 109.4(9) 3_576 4_676
O14 S1 O11 108.4(9) . 4_676
O12 S1 O9 110.2(9) 3_576 2
O14 S1 O9 108.0(9) . 2
O11 S1 O9 110.1(9) 4_676 2
S1 O14 Nd1 143.1(9) . .
C1 O2 Nd1 148.2(14) . .
C1 O2 Nd2 93.9(12) . .
Nd1 O2 Nd2 114.9(6) . .
O5 C7 O6 116.6(18) . .
O5 C7 C6 124.7(19) . .
O6 C7 C6 118.7(19) . .
O5 C7 Nd1 59.2(11) . .
O6 C7 Nd1 57.9(10) . .
C6 C7 Nd1 173.8(15) . .
C7 O6 Nd2 136.5(13) . .
C7 O6 Nd1 95.9(12) . .
Nd2 O6 Nd1 119.0(6) . .
O7 C5 O8 117.9(18) . 3_565
O7 C5 C4 122(2) . .
O8 C5 C4 120.5(19) 3_565 .
O7 C5 Nd2 58.0(11) . .
O8 C5 Nd2 59.8(10) 3_565 .
C4 C5 Nd2 177.9(14) . .
C1 O1 Nd2 98.0(12) . .
C7 O5 Nd1 96.3(12) . .
O2 C1 O1 117.5(18) . .
O2 C1 C2 122(2) . .
O1 C1 C2 120.2(19) . .
O2 C1 Nd2 60.8(10) . .
O1 C1 Nd2 56.8(10) . .
C2 C1 Nd2 171.1(15) . .
S1 O11 Nd2 143.8(9) 4_575 .
C5 O7 Nd2 96.2(13) . .
S1 O9 Nd2 144.1(9) 2_545 .
C5 C4 C3 111.3(17) . 1_554
C7 C6 C2 112.5(19) . 4_575
C8 O4 Nd1 158.9(13) . 3_576
C8 O4 Nd1 91.3(12) . .
Nd1 O4 Nd1 109.8(5) 3_576 .
C1 C2 C6 108.5(18) . 4_676
O3 C8 O4 117.8(18) . .
O3 C8 C3 119.5(19) . .
O4 C8 C3 122.7(19) . .
O3 C8 Nd1 54.8(10) . .
O4 C8 Nd1 63.0(10) . .
C3 C8 Nd1 173.8(16) . .
C8 O3 Nd1 100.1(13) . .
C5 O8 Nd2 152.4(13) 3_565 .
C5 O8 Nd2 94.0(12) 3_565 3_565
Nd2 O8 Nd2 109.7(5) . 3_565

loop_
_geom_bond_atom_site_label_1
_geom_bond_atom_site_label_2
_geom_bond_distance
_geom_bond_site_symmetry_2
C3 C8 1.50(3) .
C3 C4 1.52(3) 1_556
O12 S1 1.475(15) 3_576
O12 Nd1 2.437(14) .
Nd1 O4 2.417(14) 3_576
Nd1 O3 2.440(15) .
Nd1 O13 2.491(16) .
Nd1 O14 2.502(15) .
Nd1 O2 2.538(14) .
Nd1 O6 2.541(15) .
Nd1 O5 2.577(15) .
Nd1 O4 2.621(14) .
Nd1 C8 2.94(2) .
Nd1 C7 2.98(2) .
Nd2 O9 2.421(16) .
Nd2 O8 2.445(14) .
Nd2 O10 2.462(16) .
Nd2 O6 2.479(16) .
Nd2 O7 2.495(16) .
Nd2 O1 2.502(15) .
Nd2 O8 2.534(13) 3_565
Nd2 O11 2.545(15) .
Nd2 O2 2.592(15) .
Nd2 C5 2.92(2) .
Nd2 C1 2.96(2) .
S1 O12 1.475(15) 3_576
S1 O14 1.489(15) .
S1 O11 1.493(15) 4_676
S1 O9 1.495(16) 2
O2 C1 1.27(3) .
C7 O5 1.24(3) .
C7 O6 1.32(3) .
C7 C6 1.46(3) .
C5 O7 1.28(3) .
C5 O8 1.29(3) 3_565
C5 C4 1.49(3) .
O1 C1 1.27(3) .
C1 C2 1.48(3) .
O11 S1 1.493(15) 4_575
O9 S1 1.495(16) 2_545
C4 C3 1.52(3) 1_554
C6 C2 1.54(3) 4_575
O4 C8 1.28(3) .
O4 Nd1 2.417(14) 3_576
C2 C6 1.54(3) 4_676
C8 O3 1.27(3) .
O8 C5 1.29(3) 3_565
O8 Nd2 2.534(13) 3_565
